data_7205551
loop_
_publ_author_name
'McKinnon, Stephen D. J.'
'Gilroy, Joe B.'
'McDonald, Robert'
'Patrick, Brian O.'
'Hicks, Robin G.'

_publ_section_title
;
 Magnetostructural studies of palladium(ii) and platinum(ii) complexes
 of verdazyl radicals
;
_journal_issue 5
_journal_name_full 'Journal of Materials Chemistry'
_journal_page_first 1523
_journal_paper_doi 10.1039/c0jm02560g
_journal_volume 21
_journal_year 2011
_chemical_formula_sum 'C12 H19 Cl2 N6 O Pt'
_chemical_formula_weight 529.32
_chemical_name_systematic
;
?
;
_space_group_IT_number 14
_symmetry_cell_setting monoclinic
_symmetry_space_group_name_Hall '-P 2yn'
_symmetry_space_group_name_H-M 'P 1 21/n 1'
_atom_sites_solution_hydrogens geom
_atom_sites_solution_primary direct
_atom_sites_solution_secondary difmap
_audit_creation_method SHELXL-97
_cell_angle_alpha 90.00
_cell_angle_beta 96.8150(10)
_cell_angle_gamma 90.00
_cell_formula_units_Z 4
_cell_length_a 10.9511(3)
_cell_length_b 10.1813(3)
_cell_length_c 14.9822(4)
_cell_measurement_reflns_used 9920
_cell_measurement_temperature 103(2)
_cell_measurement_theta_max 28.00
_cell_measurement_theta_min 2.18
_cell_volume 1658.66(8)
_computing_structure_refinement 'SHELXL-97 (Sheldrick, 1997)'
_diffrn_ambient_temperature 103(2)
_diffrn_measured_fraction_theta_full 0.999
_diffrn_measured_fraction_theta_max 0.999
_diffrn_measurement_device_type 'Bruker X8 APEX II'
_diffrn_measurement_method 'area detector'
_diffrn_radiation_monochromator graphite
_diffrn_radiation_source 'fine-focus sealed tube'
_diffrn_radiation_type MoK\a
_diffrn_radiation_wavelength 0.71073
_diffrn_reflns_av_R_equivalents 0.0313
_diffrn_reflns_av_sigmaI/netI 0.0247
_diffrn_reflns_limit_h_max 11
_diffrn_reflns_limit_h_min -14
_diffrn_reflns_limit_k_max 11
_diffrn_reflns_limit_k_min -13
_diffrn_reflns_limit_l_max 17
_diffrn_reflns_limit_l_min -19
_diffrn_reflns_number 16599
_diffrn_reflns_theta_full 28.02
_diffrn_reflns_theta_max 28.02
_diffrn_reflns_theta_min 2.18
_exptl_absorpt_coefficient_mu 8.792
_exptl_absorpt_correction_T_max 0.224
_exptl_absorpt_correction_T_min 0.119
_exptl_absorpt_correction_type multi-scan
_exptl_crystal_colour brown
_exptl_crystal_density_diffrn 2.120
_exptl_crystal_density_method 'not measured'
_exptl_crystal_description prism
_exptl_crystal_F_000 1012
_exptl_crystal_size_max 0.38
_exptl_crystal_size_mid 0.20
_exptl_crystal_size_min 0.17
_refine_diff_density_max 2.211
_refine_diff_density_min -0.773
_refine_diff_density_rms 0.108
_refine_ls_extinction_method none
_refine_ls_goodness_of_fit_ref 1.082
_refine_ls_hydrogen_treatment constr
_refine_ls_matrix_type full
_refine_ls_number_parameters 204
_refine_ls_number_reflns 4014
_refine_ls_number_restraints 0
_refine_ls_restrained_S_all 1.082
_refine_ls_R_factor_all 0.0218
_refine_ls_R_factor_gt 0.0187
_refine_ls_shift/su_max 0.013
_refine_ls_shift/su_mean 0.001
_refine_ls_structure_factor_coef Fsqd
_refine_ls_weighting_details 'calc w=1/[\s^2^(Fo^2^)+(0.0180P)^2^+2.1169P] where P=(Fo^2^+2Fc^2^)/3'
_refine_ls_weighting_scheme calc
_refine_ls_wR_factor_gt 0.0446
_refine_ls_wR_factor_ref 0.0457
_reflns_number_gt 3683
_reflns_number_total 4014
_reflns_threshold_expression >2sigma(I)
_cod_data_source_file C0JM02560G.TXT
_cod_data_source_block rh079_0m
_cod_original_sg_symbol_H-M 'P 21/n'
_cod_database_code 7205551

loop_
_symmetry_equiv_pos_as_xyz
'x, y, z'
'-x+1/2, y+1/2, -z+1/2'
'-x, -y, -z'
'x-1/2, -y-1/2, z-1/2'

loop_
_atom_site_label
_atom_site_type_symbol
_atom_site_fract_x
_atom_site_fract_y
_atom_site_fract_z
_atom_site_U_iso_or_equiv
_atom_site_adp_type
_atom_site_occupancy
_atom_site_symmetry_multiplicity
_atom_site_calc_flag
_atom_site_refinement_flags
_atom_site_disorder_assembly
_atom_site_disorder_group
C1 C 0.0578(2) 0.0739(3) 0.67475(18) 0.0134(5) Uani 1 1 d . . .
C2 C 0.2134(3) -0.1219(3) 0.7285(2) 0.0183(6) Uani 1 1 d . . .
C3 C 0.3546(3) -0.0375(3) 0.6235(2) 0.0170(6) Uani 1 1 d . . .
H3 H 0.3517 0.0318 0.5759 0.020 Uiso 1 1 calc R . .
C4 C 0.4443(3) 0.0093(3) 0.7033(2) 0.0224(6) Uani 1 1 d . . .
H4A H 0.4116 0.0886 0.7290 0.034 Uiso 1 1 calc R . .
H4B H 0.5240 0.0292 0.6829 0.034 Uiso 1 1 calc R . .
H4C H 0.4546 -0.0598 0.7491 0.034 Uiso 1 1 calc R . .
C6 C 0.1102(3) -0.1396(3) 0.8654(2) 0.0206(6) Uani 1 1 d . . .
H6 H 0.1449 -0.2306 0.8663 0.025 Uiso 1 1 calc R . .
C7 C -0.0229(4) -0.1493(4) 0.8802(3) 0.0388(9) Uani 1 1 d . . .
H7A H -0.0567 -0.0608 0.8854 0.058 Uiso 1 1 calc R . .
H7B H -0.0300 -0.1984 0.9356 0.058 Uiso 1 1 calc R . .
H7C H -0.0689 -0.1949 0.8293 0.058 Uiso 1 1 calc R . .
C8 C 0.1870(4) -0.0598(4) 0.9359(2) 0.0344(9) Uani 1 1 d . . .
H8A H 0.2720 -0.0562 0.9217 0.052 Uiso 1 1 calc R . .
H8B H 0.1851 -0.1009 0.9949 0.052 Uiso 1 1 calc R . .
H8C H 0.1537 0.0294 0.9370 0.052 Uiso 1 1 calc R . .
C11 C -0.0195(3) 0.1830(3) 0.64121(19) 0.0152(5) Uani 1 1 d . . .
C12 C -0.0787(3) 0.3384(3) 0.5466(2) 0.0219(6) Uani 1 1 d . . .
H12 H -0.0855 0.3938 0.4952 0.026 Uiso 1 1 calc R . .
C5 C 0.3947(3) -0.1645(3) 0.5826(2) 0.0246(7) Uani 1 1 d . . .
H5A H 0.4070 -0.2322 0.6293 0.037 Uiso 1 1 calc R . .
H5B H 0.4720 -0.1499 0.5571 0.037 Uiso 1 1 calc R . .
H5C H 0.3312 -0.1932 0.5351 0.037 Uiso 1 1 calc R . .
C13 C -0.1460(3) 0.3473(3) 0.6164(2) 0.0242(7) Uani 1 1 d . . .
H13 H -0.2080 0.4107 0.6229 0.029 Uiso 1 1 calc R . .
C14 C -0.1662(3) 0.2166(4) 0.7570(2) 0.0246(7) Uani 1 1 d . . .
H14A H -0.2233 0.1431 0.7441 0.037 Uiso 1 1 calc R . .
H14B H -0.2112 0.2932 0.7755 0.037 Uiso 1 1 calc R . .
H14C H -0.1023 0.1919 0.8055 0.037 Uiso 1 1 calc R . .
N1 N 0.2282(2) -0.0489(2) 0.65127(16) 0.0152(5) Uani 1 1 d . . .
N2 N 0.1431(2) 0.0437(2) 0.61863(15) 0.0128(5) Uani 1 1 d . . .
N3 N 0.1202(2) -0.0820(3) 0.77572(16) 0.0168(5) Uani 1 1 d . . .
N4 N 0.0456(2) 0.0212(2) 0.75217(15) 0.0149(5) Uani 1 1 d . . .
N11 N 0.0008(2) 0.2351(2) 0.56316(16) 0.0158(5) Uani 1 1 d . . .
N12 N -0.1091(2) 0.2489(3) 0.67638(17) 0.0185(5) Uani 1 1 d . . .
O1 O 0.2823(2) -0.2116(2) 0.75322(16) 0.0282(5) Uani 1 1 d . . .
Cl1 Cl 0.07017(7) 0.26774(8) 0.37396(5) 0.02511(16) Uani 1 1 d . . .
Cl2 Cl 0.25011(7) 0.02280(8) 0.41656(5) 0.02047(15) Uani 1 1 d . . .
Pt1 Pt 0.120622(9) 0.139848(10) 0.497474(7) 0.01302(4) Uani 1 1 d . . .

loop_
_atom_site_aniso_label
_atom_site_aniso_U_11
_atom_site_aniso_U_22
_atom_site_aniso_U_33
_atom_site_aniso_U_23
_atom_site_aniso_U_13
_atom_site_aniso_U_12
C1 0.0110(12) 0.0144(13) 0.0146(12) -0.0032(11) -0.0001(9) -0.0013(11)
C2 0.0185(14) 0.0180(15) 0.0183(14) 0.0031(11) 0.0014(11) 0.0015(11)
C3 0.0126(13) 0.0181(15) 0.0204(14) -0.0021(11) 0.0029(10) 0.0028(11)
C4 0.0193(15) 0.0202(16) 0.0258(16) -0.0029(13) -0.0057(12) 0.0012(12)
C6 0.0288(16) 0.0178(15) 0.0155(14) 0.0057(11) 0.0041(12) 0.0017(13)
C7 0.037(2) 0.048(3) 0.035(2) 0.0141(17) 0.0172(16) -0.0037(18)
C8 0.052(2) 0.028(2) 0.0198(16) -0.0020(14) -0.0078(15) 0.0078(17)
C11 0.0121(12) 0.0140(14) 0.0186(13) -0.0028(11) -0.0017(10) 0.0009(11)
C12 0.0195(14) 0.0164(15) 0.0285(16) 0.0033(12) -0.0022(12) 0.0057(12)
C5 0.0205(15) 0.0254(17) 0.0277(17) -0.0081(13) 0.0024(12) 0.0056(13)
C13 0.0202(15) 0.0190(16) 0.0321(17) -0.0012(13) -0.0025(13) 0.0075(12)
C14 0.0191(15) 0.0334(19) 0.0221(15) -0.0059(13) 0.0055(12) 0.0056(14)
N1 0.0144(11) 0.0142(12) 0.0175(11) 0.0035(9) 0.0032(9) 0.0046(9)
N2 0.0113(10) 0.0144(12) 0.0122(10) 0.0002(9) -0.0008(8) 0.0011(9)
N3 0.0192(12) 0.0166(12) 0.0144(11) 0.0026(10) 0.0012(9) -0.0003(10)
N4 0.0143(11) 0.0148(12) 0.0153(11) -0.0011(9) 0.0006(9) -0.0007(9)
N11 0.0154(11) 0.0126(12) 0.0182(12) 0.0008(9) -0.0026(9) -0.0001(9)
N12 0.0137(11) 0.0189(13) 0.0224(13) -0.0057(10) -0.0004(9) 0.0037(10)
O1 0.0295(12) 0.0253(13) 0.0303(12) 0.0126(10) 0.0065(10) 0.0130(10)
Cl1 0.0291(4) 0.0283(4) 0.0170(3) 0.0081(3) -0.0011(3) 0.0023(3)
Cl2 0.0214(3) 0.0247(4) 0.0160(3) -0.0030(3) 0.0050(3) -0.0010(3)
Pt1 0.01239(6) 0.01464(6) 0.01158(6) 0.00071(4) -0.00048(4) -0.00142(4)

loop_
_atom_type_symbol
_atom_type_description
_atom_type_scat_dispersion_real
_atom_type_scat_dispersion_imag
_atom_type_scat_source
C C 0.0033 0.0016 'International Tables Vol C Tables 4.2.6.8 and 6.1.1.4'
H H 0.0000 0.0000 'International Tables Vol C Tables 4.2.6.8 and 6.1.1.4'
N N 0.0061 0.0033 'International Tables Vol C Tables 4.2.6.8 and 6.1.1.4'
O O 0.0106 0.0060 'International Tables Vol C Tables 4.2.6.8 and 6.1.1.4'
Cl Cl 0.1484 0.1585 'International Tables Vol C Tables 4.2.6.8 and 6.1.1.4'
Pt Pt -1.7033 8.3905 'International Tables Vol C Tables 4.2.6.8 and 6.1.1.4'

loop_
_geom_angle_atom_site_label_1
_geom_angle_atom_site_label_2
_geom_angle_atom_site_label_3
_geom_angle
_geom_angle_site_symmetry_1
_geom_angle_site_symmetry_3
_geom_angle_publ_flag
N4 C1 N2 127.4(3) . . ?
N4 C1 C11 120.6(3) . . ?
N2 C1 C11 111.9(2) . . ?
O1 C2 N3 122.7(3) . . ?
O1 C2 N1 121.5(3) . . ?
N3 C2 N1 115.8(2) . . ?
N1 C3 C5 111.6(2) . . ?
N1 C3 C4 109.6(2) . . ?
C5 C3 C4 113.0(2) . . ?
N1 C3 H3 107.5 . . ?
C5 C3 H3 107.5 . . ?
C4 C3 H3 107.5 . . ?
C3 C4 H4A 109.5 . . ?
C3 C4 H4B 109.5 . . ?
H4A C4 H4B 109.5 . . ?
C3 C4 H4C 109.5 . . ?
H4A C4 H4C 109.5 . . ?
H4B C4 H4C 109.5 . . ?
N3 C6 C7 109.7(3) . . ?
N3 C6 C8 109.1(3) . . ?
C7 C6 C8 113.7(3) . . ?
N3 C6 H6 108.1 . . ?
C7 C6 H6 108.1 . . ?
C8 C6 H6 108.1 . . ?
C6 C7 H7A 109.5 . . ?
C6 C7 H7B 109.5 . . ?
H7A C7 H7B 109.5 . . ?
C6 C7 H7C 109.5 . . ?
H7A C7 H7C 109.5 . . ?
H7B C7 H7C 109.5 . . ?
C6 C8 H8A 109.5 . . ?
C6 C8 H8B 109.5 . . ?
H8A C8 H8B 109.5 . . ?
C6 C8 H8C 109.5 . . ?
H8A C8 H8C 109.5 . . ?
H8B C8 H8C 109.5 . . ?
N11 C11 N12 110.6(3) . . ?
N11 C11 C1 117.4(3) . . ?
N12 C11 C1 132.0(3) . . ?
C13 C12 N11 107.7(3) . . ?
C13 C12 H12 126.1 . . ?
N11 C12 H12 126.1 . . ?
C3 C5 H5A 109.5 . . ?
C3 C5 H5B 109.5 . . ?
H5A C5 H5B 109.5 . . ?
C3 C5 H5C 109.5 . . ?
H5A C5 H5C 109.5 . . ?
H5B C5 H5C 109.5 . . ?
C12 C13 N12 108.2(3) . . ?
C12 C13 H13 125.9 . . ?
N12 C13 H13 125.9 . . ?
N12 C14 H14A 109.5 . . ?
N12 C14 H14B 109.5 . . ?
H14A C14 H14B 109.5 . . ?
N12 C14 H14C 109.5 . . ?
H14A C14 H14C 109.5 . . ?
H14B C14 H14C 109.5 . . ?
N2 N1 C2 121.2(2) . . ?
N2 N1 C3 117.3(2) . . ?
C2 N1 C3 118.2(2) . . ?
C1 N2 N1 114.9(2) . . ?
C1 N2 Pt1 114.77(18) . . ?
N1 N2 Pt1 130.33(18) . . ?
N4 N3 C2 124.0(2) . . ?
N4 N3 C6 115.9(2) . . ?
C2 N3 C6 119.4(2) . . ?
C1 N4 N3 115.5(2) . . ?
C11 N11 C12 107.3(3) . . ?
C11 N11 Pt1 115.59(19) . . ?
C12 N11 Pt1 136.8(2) . . ?
C11 N12 C13 106.2(3) . . ?
C11 N12 C14 127.9(3) . . ?
C13 N12 C14 125.7(3) . . ?
N11 Pt1 N2 79.11(9) . . ?
N11 Pt1 Cl1 90.73(7) . . ?
N2 Pt1 Cl1 169.84(7) . . ?
N11 Pt1 Cl2 176.61(7) . . ?
N2 Pt1 Cl2 101.66(7) . . ?
Cl1 Pt1 Cl2 88.47(3) . . ?

loop_
_geom_bond_atom_site_label_1
_geom_bond_atom_site_label_2
_geom_bond_distance
_geom_bond_site_symmetry_2
_geom_bond_publ_flag
C1 N4 1.299(4) . ?
C1 N2 1.364(3) . ?
C1 C11 1.450(4) . ?
C2 O1 1.214(4) . ?
C2 N3 1.370(4) . ?
C2 N1 1.401(4) . ?
C3 N1 1.497(4) . ?
C3 C5 1.518(4) . ?
C3 C4 1.530(4) . ?
C3 H3 1.0000 . ?
C4 H4A 0.9800 . ?
C4 H4B 0.9800 . ?
C4 H4C 0.9800 . ?
C6 N3 1.482(4) . ?
C6 C7 1.504(5) . ?
C6 C8 1.507(5) . ?
C6 H6 1.0000 . ?
C7 H7A 0.9800 . ?
C7 H7B 0.9800 . ?
C7 H7C 0.9800 . ?
C8 H8A 0.9800 . ?
C8 H8B 0.9800 . ?
C8 H8C 0.9800 . ?
C11 N11 1.326(4) . ?
C11 N12 1.347(4) . ?
C12 C13 1.352(5) . ?
C12 N11 1.370(4) . ?
C12 H12 0.9500 . ?
C5 H5A 0.9800 . ?
C5 H5B 0.9800 . ?
C5 H5C 0.9800 . ?
C13 N12 1.374(4) . ?
C13 H13 0.9500 . ?
C14 N12 1.462(4) . ?
C14 H14A 0.9800 . ?
C14 H14B 0.9800 . ?
C14 H14C 0.9800 . ?
N1 N2 1.374(3) . ?
N2 Pt1 2.051(2) . ?
N3 N4 1.352(3) . ?
N11 Pt1 1.984(2) . ?
Cl1 Pt1 2.2765(7) . ?
Cl2 Pt1 2.3040(7) . ?

loop_
_geom_torsion_atom_site_label_1
_geom_torsion_atom_site_label_2
_geom_torsion_atom_site_label_3
_geom_torsion_atom_site_label_4
_geom_torsion
_geom_torsion_site_symmetry_1
_geom_torsion_site_symmetry_2
_geom_torsion_site_symmetry_3
_geom_torsion_site_symmetry_4
_geom_torsion_publ_flag
N4 C1 C11 N11 177.7(3) . . . . ?
N2 C1 C11 N11 1.1(4) . . . . ?
N4 C1 C11 N12 0.7(5) . . . . ?
N2 C1 C11 N12 -175.8(3) . . . . ?
N11 C12 C13 N12 -0.4(4) . . . . ?
O1 C2 N1 N2 173.5(3) . . . . ?
N3 C2 N1 N2 -9.2(4) . . . . ?
O1 C2 N1 C3 -27.6(4) . . . . ?
N3 C2 N1 C3 149.7(3) . . . . ?
C5 C3 N1 N2 -126.3(3) . . . . ?
C4 C3 N1 N2 107.8(3) . . . . ?
C5 C3 N1 C2 74.0(3) . . . . ?
C4 C3 N1 C2 -51.9(3) . . . . ?
N4 C1 N2 N1 -3.3(4) . . . . ?
C11 C1 N2 N1 173.0(2) . . . . ?
N4 C1 N2 Pt1 175.0(2) . . . . ?
C11 C1 N2 Pt1 -8.8(3) . . . . ?
C2 N1 N2 C1 10.9(4) . . . . ?
C3 N1 N2 C1 -148.2(2) . . . . ?
C2 N1 N2 Pt1 -167.0(2) . . . . ?
C3 N1 N2 Pt1 33.9(3) . . . . ?
O1 C2 N3 N4 176.8(3) . . . . ?
N1 C2 N3 N4 -0.5(4) . . . . ?
O1 C2 N3 C6 6.9(5) . . . . ?
N1 C2 N3 C6 -170.4(3) . . . . ?
C7 C6 N3 N4 42.5(4) . . . . ?
C8 C6 N3 N4 -82.6(3) . . . . ?
C7 C6 N3 C2 -146.7(3) . . . . ?
C8 C6 N3 C2 88.2(3) . . . . ?
N2 C1 N4 N3 -5.7(4) . . . . ?
C11 C1 N4 N3 178.4(2) . . . . ?
C2 N3 N4 C1 7.5(4) . . . . ?
C6 N3 N4 C1 177.8(2) . . . . ?
N12 C11 N11 C12 -0.2(3) . . . . ?
C1 C11 N11 C12 -177.8(2) . . . . ?
N12 C11 N11 Pt1 -175.01(18) . . . . ?
C1 C11 N11 Pt1 7.4(3) . . . . ?
C13 C12 N11 C11 0.4(3) . . . . ?
C13 C12 N11 Pt1 173.5(2) . . . . ?
N11 C11 N12 C13 0.0(3) . . . . ?
C1 C11 N12 C13 177.1(3) . . . . ?
N11 C11 N12 C14 174.2(3) . . . . ?
C1 C11 N12 C14 -8.6(5) . . . . ?
C12 C13 N12 C11 0.3(3) . . . . ?
C12 C13 N12 C14 -174.1(3) . . . . ?
C11 N11 Pt1 N2 -9.2(2) . . . . ?
C12 N11 Pt1 N2 178.1(3) . . . . ?
C11 N11 Pt1 Cl1 170.6(2) . . . . ?
C12 N11 Pt1 Cl1 -2.1(3) . . . . ?
C11 N11 Pt1 Cl2 94.3(12) . . . . ?
C12 N11 Pt1 Cl2 -78.4(13) . . . . ?
C1 N2 Pt1 N11 9.93(19) . . . . ?
N1 N2 Pt1 N11 -172.1(2) . . . . ?
C1 N2 Pt1 Cl1 9.1(5) . . . . ?
N1 N2 Pt1 Cl1 -172.9(3) . . . . ?
C1 N2 Pt1 Cl2 -166.71(18) . . . . ?
N1 N2 Pt1 Cl2 11.2(2) . . . . ?
